data_2019821
loop_
_publ_author_name
'Merola, Joseph S.'
'Franks, Marion A.'

_publ_section_title
;
 Crystal structures
 offac-trichloridotris(trimethylphosphane-\kP)rhodium(III) monohydrate
 andfac-trichloridotris(trimethylphosphane-\kP)rhodium(III) methanol
 hemisolvate: rhodium structures that are isotypic with their iridium
 analogs
;
_journal_coeditor_code PK2543
_journal_issue 2
_journal_name_full 'Acta Crystallographica Section E Crystallographic Communications'
_journal_page_first 226
_journal_paper_doi 10.1107/S2056989015001516
_journal_volume 71
_journal_year 2015
_chemical_formula_iupac '[Rh Cl3 (C3 H9 P)3], H2 O'
_chemical_formula_moiety 'C9 H27 Cl3 P3 Rh, H2 O'
_chemical_formula_sum 'C9 H29 Cl3 O P3 Rh'
_chemical_formula_weight 455.49
_chemical_name_systematic
;
<i>fac</i>-Trichloridotris(trimethylphosphane-\k<i>P</i>)rhodium
monohydrate
;
_space_group_crystal_system monoclinic
_space_group_IT_number 9
_space_group_name_Hall 'C -2yc'
_space_group_name_H-M_alt 'C 1 c 1'
_symmetry_space_group_name_Hall 'C -2yc'
_symmetry_space_group_name_H-M 'C 1 c 1'
_atom_sites_solution_hydrogens mixed
_atom_sites_solution_primary direct
_audit_creation_method
;
Olex2 1.2
(compiled 2015.01.12 svn.r3133 for OlexSys, GUI svn.r4987)
;
_cell_angle_alpha 90
_cell_angle_beta 120.820(7)
_cell_angle_gamma 90
_cell_formula_units_Z 4
_cell_length_a 15.8650(12)
_cell_length_b 9.0396(3)
_cell_length_c 14.8223(18)
_cell_measurement_reflns_used 35
_cell_measurement_temperature 298
_cell_measurement_theta_max 20
_cell_measurement_theta_min 3
_cell_volume 1825.5(3)
_computing_cell_refinement
;
XSCANS (Siemens, 1996)
;
_computing_data_collection
;
XSCANS (Siemens, 1996)
;
_computing_data_reduction
;
XSCANS (Siemens, 1996)
;
_computing_molecular_graphics
;
OLEX2 (Dolomanov <i>et al.</i>,  2009)
;
_computing_publication_material
;
OLEX2 (Dolomanov <i>et al.</i>,  2009)
;
_computing_structure_refinement
;
SHELXL2014 (Sheldrick, 2015)
;
_computing_structure_solution
;
SHELXS97 (Sheldrick, 2008)
;
_diffrn_ambient_temperature 298
_diffrn_measured_fraction_theta_full 0.999
_diffrn_measured_fraction_theta_max 0.999
_diffrn_measurement_device_type 'Siemens P4'
_diffrn_measurement_method Wyckoff
_diffrn_radiation_monochromator graphite
_diffrn_radiation_type MoK\a
_diffrn_radiation_wavelength 0.71073
_diffrn_reflns_av_R_equivalents 0.0208
_diffrn_reflns_limit_h_max 18
_diffrn_reflns_limit_h_min -1
_diffrn_reflns_limit_k_max 10
_diffrn_reflns_limit_k_min -1
_diffrn_reflns_limit_l_max 15
_diffrn_reflns_limit_l_min -17
_diffrn_reflns_number 2034
_diffrn_reflns_theta_full 24.997
_diffrn_reflns_theta_max 24.997
_diffrn_reflns_theta_min 2.704
_diffrn_standards_decay_% 0.0(2)
_diffrn_standards_interval_count 300
_diffrn_standards_number 3
_exptl_absorpt_coefficient_mu 1.623
_exptl_absorpt_correction_T_max 0.97358
_exptl_absorpt_correction_T_min 0.76208
_exptl_absorpt_correction_type psi-scan
_exptl_absorpt_process_details
;
(North <i>et al.</i>,  1968)
;
_exptl_crystal_colour 'clear colourless'
_exptl_crystal_density_diffrn 1.657
_exptl_crystal_description prism
_exptl_crystal_F_000 928
_exptl_crystal_size_max 0.4
_exptl_crystal_size_mid 0.4
_exptl_crystal_size_min 0.3
_refine_diff_density_max 0.465
_refine_diff_density_min -0.597
_refine_ls_abs_structure_details
;
Classical Flack (1983) method preferred over Parsons because s.u. lower.
;
_refine_ls_abs_structure_Flack -0.06(3)
_refine_ls_extinction_coef 0.0052(3)
_refine_ls_extinction_expression Fc^*^=kFc[1+0.001xFc^2^\l^3^/sin(2\q)]^-1/4^
_refine_ls_extinction_method
;
SHELXL2014 (Sheldrick, 2015)
;
_refine_ls_goodness_of_fit_ref 1.080
_refine_ls_hydrogen_treatment mixed
_refine_ls_matrix_type full
_refine_ls_number_parameters 170
_refine_ls_number_reflns 1784
_refine_ls_number_restraints 5
_refine_ls_restrained_S_all 1.078
_refine_ls_R_factor_all 0.0233
_refine_ls_R_factor_gt 0.0230
_refine_ls_shift/su_max 0.000
_refine_ls_shift/su_mean 0.000
_refine_ls_structure_factor_coef Fsqd
_refine_ls_weighting_details 'w=1/[\s^2^(Fo^2^)+(0.0359P)^2^] where P=(Fo^2^+2Fc^2^)/3'
_refine_ls_weighting_scheme calc
_refine_ls_wR_factor_gt 0.0583
_refine_ls_wR_factor_ref 0.0585
_reflns_number_gt 1763
_reflns_number_total 1784
_reflns_threshold_expression I>2\s(I)
_cod_data_source_file pk2543sup1.cif
_cod_data_source_block RhP3Cl3water
_cod_database_code 2019821
_shelx_space_group_comment
;
The symmetry employed for this shelxl refinement is uniquely defined
by the following loop, which should always be used as a source of
symmetry information in preference to the above space-group names.
They are only intended as comments.
;

loop_
_space_group_symop_operation_xyz
'x, y, z'
'x, -y, z+1/2'
'x+1/2, y+1/2, z'
'x+1/2, -y+1/2, z+1/2'

loop_
_atom_site_type_symbol
_atom_site_label
_atom_site_fract_x
_atom_site_fract_y
_atom_site_fract_z
_atom_site_U_iso_or_equiv
_atom_site_adp_type
_atom_site_calc_flag
_atom_site_occupancy
Rh Rh1 0.38961(3) 0.77430(4) 0.26210(3) 0.01905(13) Uani d 1
Cl Cl1 0.55310(9) 0.86978(16) 0.31510(10) 0.0352(3) Uani d 1
Cl Cl2 0.46887(10) 0.59591(16) 0.40575(10) 0.0377(3) Uani d 1
Cl Cl3 0.39164(11) 0.94682(18) 0.38953(10) 0.0416(3) Uani d 1
P P1 0.41363(10) 0.63338(15) 0.14978(10) 0.0255(3) Uani d 1
P P2 0.24900(9) 0.65676(15) 0.23097(9) 0.0246(3) Uani d 1
P P3 0.30855(10) 0.95935(15) 0.14271(10) 0.0283(3) Uani d 1
C C11 0.3120(5) 0.5348(7) 0.0413(5) 0.0426(14) Uani d 1
H H11A 0.2644 0.6048 -0.0062 0.064 Uiso calc 1
H H11B 0.2820 0.4703 0.0682 0.064 Uiso calc 1
H H11C 0.3362 0.4775 0.0048 0.064 Uiso calc 1
C C12 0.4653(6) 0.7274(7) 0.0813(6) 0.0435(16) Uani d 1
H H12A 0.5270 0.7710 0.1315 0.065 Uiso calc 1
H H12B 0.4210 0.8033 0.0372 0.065 Uiso calc 1
H H12C 0.4753 0.6576 0.0388 0.065 Uiso calc 1
C C13 0.5027(5) 0.4886(7) 0.2167(5) 0.0454(15) Uani d 1
H H13A 0.4804 0.4245 0.2518 0.068 Uiso calc 1
H H13B 0.5645 0.5318 0.2673 0.068 Uiso calc 1
H H13C 0.5107 0.4327 0.1665 0.068 Uiso calc 1
C C21 0.2580(5) 0.4567(7) 0.2475(5) 0.0399(14) Uani d 1
H H21A 0.3094 0.4328 0.3175 0.060 Uiso calc 1
H H21B 0.2725 0.4136 0.1978 0.060 Uiso calc 1
H H21C 0.1968 0.4182 0.2358 0.060 Uiso calc 1
C C22 0.2117(5) 0.7170(7) 0.3217(5) 0.0380(14) Uani d 1
H H22A 0.1904 0.8181 0.3073 0.057 Uiso calc 1
H H22B 0.2662 0.7088 0.3924 0.057 Uiso calc 1
H H22C 0.1588 0.6559 0.3137 0.057 Uiso calc 1
C C23 0.1367(4) 0.6719(8) 0.1054(4) 0.0415(14) Uani d 1
H H23A 0.1448 0.6243 0.0524 0.062 Uiso calc 1
H H23B 0.1212 0.7744 0.0878 0.062 Uiso calc 1
H H23C 0.0843 0.6250 0.1091 0.062 Uiso calc 1
C C31 0.3893(5) 1.1078(7) 0.1529(5) 0.0521(17) Uani d 1
H H31A 0.4393 1.0695 0.1411 0.078 Uiso calc 1
H H31B 0.4193 1.1509 0.2217 0.078 Uiso calc 1
H H31C 0.3522 1.1820 0.1011 0.078 Uiso calc 1
C C32 0.2160(5) 1.0542(7) 0.1596(6) 0.0531(17) Uani d 1
H H32A 0.2457 1.0911 0.2302 0.080 Uiso calc 1
H H32B 0.1645 0.9862 0.1466 0.080 Uiso calc 1
H H32C 0.1892 1.1352 0.1111 0.080 Uiso calc 1
C C33 0.2405(4) 0.9229(7) 0.0029(4) 0.0403(13) Uani d 1
H H33A 0.1990 0.8382 -0.0110 0.060 Uiso calc 1
H H33B 0.2854 0.9038 -0.0209 0.060 Uiso calc 1
H H33C 0.2008 1.0073 -0.0335 0.060 Uiso calc 1
O O1 0.5879(6) 1.1825(10) 0.4533(7) 0.102(3) Uani d 1
H H1A 0.542(2) 1.263(3) 0.418(7) 0.123 Uiso d 1
H H1B 0.546(2) 1.096(2) 0.435(7) 0.123 Uiso d 1

loop_
_atom_site_aniso_label
_atom_site_aniso_U_11
_atom_site_aniso_U_22
_atom_site_aniso_U_33
_atom_site_aniso_U_12
_atom_site_aniso_U_13
_atom_site_aniso_U_23
Rh1 0.01842(18) 0.02103(18) 0.01697(18) -0.00103(18) 0.00854(13) -0.00138(16)
Cl1 0.0244(6) 0.0419(7) 0.0363(6) -0.0104(5) 0.0135(5) -0.0040(5)
Cl2 0.0330(7) 0.0425(7) 0.0269(6) -0.0004(6) 0.0076(5) 0.0103(6)
Cl3 0.0456(8) 0.0473(8) 0.0356(7) -0.0046(7) 0.0235(6) -0.0184(6)
P1 0.0274(6) 0.0260(6) 0.0259(6) 0.0006(5) 0.0158(5) -0.0042(5)
P2 0.0209(6) 0.0295(7) 0.0235(6) -0.0014(5) 0.0115(5) 0.0028(5)
P3 0.0306(6) 0.0232(6) 0.0305(6) 0.0020(5) 0.0153(5) 0.0045(5)
C11 0.046(3) 0.045(3) 0.039(3) -0.015(3) 0.024(3) -0.024(3)
C12 0.052(4) 0.048(4) 0.048(4) 0.001(3) 0.038(4) 0.003(3)
C13 0.046(3) 0.039(3) 0.049(4) 0.018(3) 0.023(3) 0.002(3)
C21 0.042(3) 0.031(3) 0.048(3) -0.008(3) 0.024(3) 0.002(3)
C22 0.043(4) 0.042(3) 0.046(3) -0.001(3) 0.035(3) 0.002(2)
C23 0.023(3) 0.057(4) 0.034(3) -0.008(3) 0.008(2) 0.011(3)
C31 0.053(4) 0.037(3) 0.053(4) -0.012(3) 0.018(3) 0.007(3)
C32 0.062(4) 0.045(3) 0.059(4) 0.027(3) 0.036(4) 0.010(3)
C33 0.038(3) 0.043(3) 0.035(3) 0.000(3) 0.015(2) 0.007(3)
O1 0.092(5) 0.123(6) 0.113(6) -0.030(5) 0.067(5) -0.048(5)

loop_
_atom_type_symbol
_atom_type_description
_atom_type_scat_dispersion_real
_atom_type_scat_dispersion_imag
_atom_type_scat_source
C C 0.0033 0.0016 'International Tables Vol C Tables 4.2.6.8 and 6.1.1.4'
H H 0.0000 0.0000 'International Tables Vol C Tables 4.2.6.8 and 6.1.1.4'
Cl Cl 0.1484 0.1585 'International Tables Vol C Tables 4.2.6.8 and 6.1.1.4'
O O 0.0106 0.0060 'International Tables Vol C Tables 4.2.6.8 and 6.1.1.4'
P P 0.1023 0.0942 'International Tables Vol C Tables 4.2.6.8 and 6.1.1.4'
Rh Rh -1.1178 0.9187 'International Tables Vol C Tables 4.2.6.8 and 6.1.1.4'

loop_
_geom_angle_atom_site_label_1
_geom_angle_atom_site_label_2
_geom_angle_atom_site_label_3
_geom_angle
Cl2 Rh1 Cl1 88.02(5)
Cl3 Rh1 Cl1 86.25(5)
Cl3 Rh1 Cl2 87.16(5)
P1 Rh1 Cl1 83.42(5)
P1 Rh1 Cl2 93.65(5)
P1 Rh1 Cl3 169.60(5)
P1 Rh1 P2 95.94(5)
P1 Rh1 P3 94.68(5)
P2 Rh1 Cl1 171.22(5)
P2 Rh1 Cl2 83.28(5)
P2 Rh1 Cl3 94.45(5)
P3 Rh1 Cl1 94.22(5)
P3 Rh1 Cl2 171.57(5)
P3 Rh1 Cl3 84.88(5)
P3 Rh1 P2 94.57(5)
C11 P1 Rh1 121.0(2)
C12 P1 Rh1 116.1(2)
C12 P1 C11 100.6(3)
C13 P1 Rh1 112.4(2)
C13 P1 C11 102.7(3)
C13 P1 C12 101.3(3)
C21 P2 Rh1 115.6(2)
C22 P2 Rh1 111.5(2)
C22 P2 C21 103.4(3)
C23 P2 Rh1 121.1(2)
C23 P2 C21 100.5(3)
C23 P2 C22 102.6(3)
C31 P3 Rh1 112.6(2)
C31 P3 C32 103.0(4)
C31 P3 C33 102.3(3)
C32 P3 Rh1 114.2(2)
C33 P3 Rh1 121.4(2)
C33 P3 C32 101.1(3)
P1 C11 H11A 109.5
P1 C11 H11B 109.5
P1 C11 H11C 109.5
H11A C11 H11B 109.5
H11A C11 H11C 109.5
H11B C11 H11C 109.5
P1 C12 H12A 109.5
P1 C12 H12B 109.5
P1 C12 H12C 109.5
H12A C12 H12B 109.5
H12A C12 H12C 109.5
H12B C12 H12C 109.5
P1 C13 H13A 109.5
P1 C13 H13B 109.5
P1 C13 H13C 109.5
H13A C13 H13B 109.5
H13A C13 H13C 109.5
H13B C13 H13C 109.5
P2 C21 H21A 109.5
P2 C21 H21B 109.5
P2 C21 H21C 109.5
H21A C21 H21B 109.5
H21A C21 H21C 109.5
H21B C21 H21C 109.5
P2 C22 H22A 109.5
P2 C22 H22B 109.5
P2 C22 H22C 109.5
H22A C22 H22B 109.5
H22A C22 H22C 109.5
H22B C22 H22C 109.5
P2 C23 H23A 109.5
P2 C23 H23B 109.5
P2 C23 H23C 109.5
H23A C23 H23B 109.5
H23A C23 H23C 109.5
H23B C23 H23C 109.5
P3 C31 H31A 109.5
P3 C31 H31B 109.5
P3 C31 H31C 109.5
H31A C31 H31B 109.5
H31A C31 H31C 109.5
H31B C31 H31C 109.5
P3 C32 H32A 109.5
P3 C32 H32B 109.5
P3 C32 H32C 109.5
H32A C32 H32B 109.5
H32A C32 H32C 109.5
H32B C32 H32C 109.5
P3 C33 H33A 109.5
P3 C33 H33B 109.5
P3 C33 H33C 109.5
H33A C33 H33B 109.5
H33A C33 H33C 109.5
H33B C33 H33C 109.5
H1A O1 H1B 104.12(17)
H1B O1 H1A 104.12(17)

loop_
_geom_bond_atom_site_label_1
_geom_bond_atom_site_label_2
_geom_bond_distance
Rh1 Cl1 2.4499(13)
Rh1 Cl2 2.4437(13)
Rh1 Cl3 2.4369(13)
Rh1 P1 2.2781(13)
Rh1 P2 2.2942(13)
Rh1 P3 2.2917(13)
P1 C11 1.822(6)
P1 C12 1.810(6)
P1 C13 1.805(6)
P2 C21 1.820(6)
P2 C22 1.809(6)
P2 C23 1.806(6)
P3 C31 1.808(6)
P3 C32 1.825(6)
P3 C33 1.810(6)
C11 H11A 0.9600
C11 H11B 0.9600
C11 H11C 0.9600
C12 H12A 0.9600
C12 H12B 0.9600
C12 H12C 0.9600
C13 H13A 0.9600
C13 H13B 0.9600
C13 H13C 0.9600
C21 H21A 0.9600
C21 H21B 0.9600
C21 H21C 0.9600
C22 H22A 0.9600
C22 H22B 0.9600
C22 H22C 0.9600
C23 H23A 0.9600
C23 H23B 0.9600
C23 H23C 0.9600
C31 H31A 0.9600
C31 H31B 0.9600
C31 H31C 0.9600
C32 H32A 0.9600
C32 H32B 0.9600
C32 H32C 0.9600
C33 H33A 0.9600
C33 H33B 0.9600
C33 H33C 0.9600
O1 H1A 0.9700(11)
O1 H1B 0.9700(11)

loop_
_geom_hbond_atom_site_label_D
_geom_hbond_atom_site_label_H
_geom_hbond_atom_site_label_A
_geom_hbond_distance_DH
_geom_hbond_distance_HA
_geom_hbond_distance_DA
_geom_hbond_angle_DHA
O1 H1B Cl3 0.9700 2.57 3.481 157
